data_7110659
loop_
_publ_author_name
'Butts, Craig P.'
'Crosby, John'
'Lloyd-Jones, Guy C.'
'Stephen, Susanna C.'

_publ_section_title
;
 Robust and catalytically active mono- and bis-Pd-complexes of the
 &#x2018;Trost modular ligand&#x2019;
;
_journal_issue 17
_journal_name_full 'Chemical Communications'
_journal_page_first 1707
_journal_paper_doi 10.1039/a905851f
_journal_year 1999
_chemical_formula_sum 'C68.46 H60 N4.23 O3 P3'
_chemical_formula_weight 1082.83
_chemical_name_systematic
; 
 ? 
;
_space_group_IT_number 18
_symmetry_cell_setting orthorhombic
_symmetry_space_group_name_Hall 'P 2 2ab'
_symmetry_space_group_name_H-M 'P 21 21 2'
_atom_sites_solution_hydrogens geom
_atom_sites_solution_primary direct
_atom_sites_solution_secondary difmap
_audit_creation_method SHELXL
_cell_angle_alpha 90.00
_cell_angle_beta 90.00
_cell_angle_gamma 90.00
_cell_formula_units_Z 4
_cell_length_a 17.8937(5)
_cell_length_b 31.1163(9)
_cell_length_c 10.8869(3)
_cell_measurement_reflns_used 153
_cell_measurement_temperature 173(2)
_cell_measurement_theta_max 27.5
_cell_measurement_theta_min 1.75
_cell_volume 6061.7(3)
_computing_cell_refinement 'SMART (Siemens, 1995b)'
_computing_data_collection 'SMART (Siemens, 1995b)'
_computing_data_reduction 'SMART (Siemens, 1995b)'
_computing_molecular_graphics 'SHELXTL (Siemens, 1995a)'
_computing_publication_material 'SHELXTL (Siemens, 1995a)'
_computing_structure_refinement 'SHELXTL (Siemens, 1995a)'
_computing_structure_solution 'SHELXTL (Siemens, 1995a)'
_diffrn_ambient_temperature 173(2)
_diffrn_measurement_device 'Siemens SMART Area Detector'
_diffrn_measurement_method '\w rotation with narrow frames'
_diffrn_radiation_monochromator graphite
_diffrn_radiation_source 'fine-focus sealed tube'
_diffrn_radiation_type MoK\a
_diffrn_radiation_wavelength 0.71073
_diffrn_reflns_av_R_equivalents 0.0753
_diffrn_reflns_av_sigmaI/netI 0.1106
_diffrn_reflns_limit_h_max 23
_diffrn_reflns_limit_h_min -22
_diffrn_reflns_limit_k_max 40
_diffrn_reflns_limit_k_min -27
_diffrn_reflns_limit_l_max 14
_diffrn_reflns_limit_l_min -13
_diffrn_reflns_number 38625
_diffrn_reflns_theta_max 27.48
_diffrn_reflns_theta_min 1.73
_exptl_absorpt_coefficient_mu 0.147
_exptl_absorpt_correction_type none
_exptl_crystal_colour Colourless
_exptl_crystal_density_diffrn 1.187
_exptl_crystal_description Rectangular
_exptl_crystal_F_000 2277
_exptl_crystal_size_max .14
_exptl_crystal_size_mid .30
_exptl_crystal_size_min .42
_refine_diff_density_max 0.267
_refine_diff_density_min -0.213
_refine_diff_density_rms 0.047
_refine_ls_abs_structure_details 'Flack H D (1983), Acta Cryst. A39, 876-881'
_refine_ls_abs_structure_Flack 0.06(8)
_refine_ls_extinction_method none
_refine_ls_goodness_of_fit_all 0.978
_refine_ls_goodness_of_fit_obs 1.072
_refine_ls_hydrogen_treatment noref
_refine_ls_matrix_type full
_refine_ls_number_parameters 710
_refine_ls_number_reflns 13780
_refine_ls_number_restraints 0
_refine_ls_restrained_S_all 0.978
_refine_ls_restrained_S_obs 1.072
_refine_ls_R_factor_all 0.1277
_refine_ls_R_factor_obs 0.0587
_refine_ls_shift/esd_max 0.001
_refine_ls_shift/esd_mean 0.000
_refine_ls_structure_factor_coef Fsqd
_refine_ls_weighting_details 'w=1/[\s^2^(Fo^2^)+(0.0449P)^2^+0.0000P] where P=(Fo^2^+2Fc^2^)/3'
_refine_ls_weighting_scheme calc
_refine_ls_wR_factor_all 0.1207
_refine_ls_wR_factor_obs 0.0983
_reflns_number_observed 7876
_reflns_number_total 13780
_reflns_observed_criterion >2sigma(I)
_cod_data_source_file 905851fsup1.cif
_cod_data_source_block Trostl
_cod_depositor_comments
;
The following automatic conversions were performed:

'_symmetry_cell_setting' value 'Orthorhombic' changed to
'orthorhombic' according to
/home/saulius/struct/CIF-dictionaries/cif_core.dic dictionary named
'cif_core.dic' version 2.4.2 from 2011-04-26.

Automatic conversion script
Id: cif_fix_values 1891 2012-01-12 08:04:46Z andrius 

The following automatic conversions were performed:

'_refine_ls_weighting_scheme' value 'calc
w=1/[\s^2^(Fo^2^)+(0.0449P)^2^+0.0000P] where P=(Fo^2^+2Fc^2^)/3' was
changed to 'calc'. New tag '_refine_ls_weighting_details' was
created. The value of the new tag was set to
'w=1/[\s^2^(Fo^2^)+(0.0449P)^2^+0.0000P] where P=(Fo^2^+2Fc^2^)/3'.

Automatic conversion script
Id: cif_fix_values 3143 2015-03-26 13:38:13Z robertas 
;
_cod_original_sg_symbol_H-M P2(1)2(1)2
_cod_database_code 7110659

loop_
_symmetry_equiv_pos_as_xyz
'x, y, z'
'-x, -y, z'
'-x+1/2, y+1/2, -z'
'x+1/2, -y+1/2, -z'

loop_
_atom_site_aniso_label
_atom_site_aniso_U_11
_atom_site_aniso_U_22
_atom_site_aniso_U_33
_atom_site_aniso_U_23
_atom_site_aniso_U_13
_atom_site_aniso_U_12
P1A 0.0332(4) 0.0306(5) 0.0445(5) 0.0047(5) -0.0023(4) -0.0004(4)
P1 0.0316(4) 0.0383(5) 0.0512(6) -0.0071(5) -0.0027(5) 0.0025(4)
C2A 0.026(2) 0.032(2) 0.042(2) 0.006(2) -0.004(2) -0.0023(15)
C2 0.040(2) 0.046(2) 0.034(2) -0.007(2) -0.011(2) 0.013(2)
C3A 0.036(2) 0.041(2) 0.048(2) 0.009(2) 0.001(2) -0.005(2)
C3 0.066(3) 0.049(2) 0.035(2) -0.009(2) -0.009(2) 0.017(2)
C4A 0.042(2) 0.053(2) 0.037(2) 0.001(2) 0.004(2) 0.001(2)
C4 0.135(4) 0.065(3) 0.032(2) -0.005(2) 0.021(3) 0.035(3)
C5A 0.037(2) 0.049(2) 0.044(2) -0.005(2) -0.003(2) 0.008(2)
C5 0.171(5) 0.078(4) 0.040(3) 0.011(2) 0.035(3) 0.049(4)
C6A 0.032(2) 0.032(2) 0.040(2) 0.004(2) -0.007(2) 0.003(2)
C6 0.109(4) 0.050(3) 0.038(2) 0.003(2) 0.010(3) 0.023(3)
C7 0.046(2) 0.043(2) 0.032(2) -0.001(2) -0.004(2) 0.005(2)
C7A 0.027(2) 0.035(2) 0.036(2) 0.001(2) -0.0046(15) 0.000(2)
C8A 0.030(2) 0.025(2) 0.042(2) -0.006(2) -0.004(2) -0.0039(15)
C8 0.035(2) 0.033(2) 0.036(2) -0.002(2) -0.003(2) 0.003(2)
O9A 0.0322(12) 0.0359(13) 0.0482(15) 0.0066(12) -0.0021(11) 0.0057(11)
O9 0.0364(13) 0.048(2) 0.078(2) -0.022(2) 0.0063(14) -0.0110(12)
N10A 0.0288(13) 0.0294(14) 0.040(2) 0.0044(14) 0.0002(13) 0.0061(13)
N10 0.0341(14) 0.039(2) 0.037(2) -0.0065(14) 0.0091(13) -0.0089(14)
C11A 0.030(2) 0.032(2) 0.035(2) 0.0008(15) 0.003(2) 0.007(2)
C11 0.036(2) 0.037(2) 0.027(2) -0.003(2) 0.004(2) -0.010(2)
C12A 0.050(2) 0.041(2) 0.039(2) -0.010(2) -0.004(2) 0.004(2)
C12 0.057(2) 0.039(2) 0.040(2) 0.004(2) -0.001(2) -0.005(2)
C13 0.066(2) 0.049(2) 0.033(2) 0.003(2) 0.001(2) -0.013(2)
C13A 0.060(2) 0.068(2) 0.035(2) -0.010(2) -0.002(2) 0.011(2)
C14 0.063(2) 0.047(2) 0.031(2) -0.009(2) 0.000(2) -0.007(2)
C15 0.050(2) 0.033(2) 0.038(2) -0.008(2) 0.004(2) -0.005(2)
C16 0.032(2) 0.041(2) 0.026(2) 0.000(2) -0.0016(15) -0.006(2)
N17 0.0272(14) 0.048(2) 0.030(2) 0.0019(13) 0.0016(13) -0.0063(13)
C18 0.035(2) 0.034(2) 0.036(2) 0.003(2) 0.003(2) -0.003(2)
O19 0.0302(12) 0.089(2) 0.0353(15) 0.0159(14) 0.0012(11) -0.0083(13)
C20 0.027(2) 0.043(2) 0.027(2) -0.006(2) -0.0002(15) 0.002(2)
C21 0.034(2) 0.044(2) 0.029(2) 0.001(2) 0.005(2) -0.003(2)
C22 0.032(2) 0.054(2) 0.041(2) -0.009(2) 0.002(2) -0.010(2)
C23 0.040(2) 0.060(2) 0.035(2) -0.002(2) -0.007(2) -0.003(2)
C24 0.036(2) 0.047(2) 0.033(2) 0.002(2) 0.002(2) 0.005(2)
C25 0.028(2) 0.039(2) 0.027(2) 0.001(2) -0.0003(14) 0.002(2)
P26 0.0339(4) 0.0390(5) 0.0391(5) 0.0016(4) -0.0002(4) -0.0005(4)
C31 0.037(2) 0.033(2) 0.038(2) -0.002(2) 0.003(2) 0.001(2)
C31A 0.038(2) 0.029(2) 0.045(2) 0.003(2) 0.002(2) 0.003(2)
C32 0.044(2) 0.049(2) 0.034(2) -0.002(2) -0.003(2) -0.006(2)
C32A 0.057(2) 0.040(2) 0.055(3) 0.009(2) -0.006(2) 0.002(2)
C33 0.050(2) 0.061(3) 0.045(2) -0.003(2) -0.008(2) -0.007(2)
C33A 0.069(3) 0.056(3) 0.063(3) 0.025(2) -0.005(2) 0.006(2)
C34 0.078(3) 0.062(3) 0.036(2) -0.003(2) -0.013(2) 0.001(3)
C34A 0.061(3) 0.047(3) 0.086(3) 0.020(3) 0.012(3) -0.006(2)
C35 0.094(3) 0.059(3) 0.031(2) 0.001(2) 0.009(2) -0.001(3)
C35A 0.048(2) 0.049(2) 0.075(3) 0.005(2) 0.003(2) -0.012(2)
C36 0.056(2) 0.045(2) 0.050(2) 0.004(2) 0.016(2) -0.002(2)
C36A 0.039(2) 0.037(2) 0.059(2) 0.008(2) 0.002(2) 0.000(2)
C41A 0.039(2) 0.025(2) 0.048(2) 0.006(2) -0.001(2) 0.001(2)
C41 0.035(2) 0.040(2) 0.043(2) -0.004(2) -0.001(2) 0.001(2)
C42A 0.045(2) 0.039(2) 0.054(3) -0.003(2) -0.006(2) 0.005(2)
C42 0.049(2) 0.051(2) 0.075(3) -0.012(2) -0.015(2) 0.012(2)
C43A 0.054(2) 0.040(2) 0.071(3) 0.000(2) -0.021(2) 0.000(2)
C43 0.070(3) 0.065(3) 0.103(4) -0.024(3) -0.031(3) 0.030(3)
C44 0.072(3) 0.053(3) 0.080(3) -0.015(2) -0.002(3) 0.025(2)
C44A 0.081(3) 0.043(2) 0.050(3) 0.001(2) -0.005(2) -0.012(2)
C45A 0.071(3) 0.054(3) 0.047(3) 0.005(2) 0.009(2) -0.003(2)
C45 0.067(3) 0.051(2) 0.087(3) -0.031(2) -0.012(3) 0.013(2)
C46A 0.048(2) 0.039(2) 0.049(2) 0.011(2) -0.001(2) -0.002(2)
C46 0.044(2) 0.056(2) 0.078(3) -0.021(2) -0.017(2) 0.012(2)
C51 0.036(2) 0.040(2) 0.057(3) 0.010(2) -0.009(2) -0.008(2)
C52 0.051(2) 0.057(3) 0.054(3) 0.016(2) -0.005(2) -0.004(2)
C53 0.067(3) 0.084(3) 0.077(3) 0.043(3) -0.022(3) -0.014(3)
C54 0.065(3) 0.078(4) 0.123(5) 0.056(4) -0.028(3) -0.007(3)
C55 0.058(3) 0.051(3) 0.140(5) 0.024(3) -0.023(3) 0.008(2)
C56 0.043(2) 0.049(2) 0.093(3) 0.010(2) -0.004(2) 0.001(2)
C61 0.035(2) 0.039(2) 0.032(2) 0.013(2) 0.005(2) 0.001(2)
C62 0.041(2) 0.045(2) 0.083(3) 0.015(2) 0.002(2) -0.001(2)
C63 0.037(2) 0.074(3) 0.099(4) 0.031(3) 0.015(2) 0.001(2)
C64 0.052(3) 0.074(3) 0.066(3) 0.019(3) 0.022(2) 0.021(2)
C65 0.058(3) 0.063(3) 0.057(3) -0.002(2) 0.008(2) 0.017(2)
C66 0.040(2) 0.064(3) 0.036(2) -0.003(2) 0.002(2) 0.001(2)
C71 0.053(3) 0.174(6) 0.109(4) 0.085(4) 0.006(3) -0.005(3)
C72 0.031(3) 0.171(7) 0.124(5) 0.026(5) -0.013(3) 0.010(3)
N73 0.053(3) 0.220(7) 0.174(6) 0.082(5) 0.000(3) -0.004(3)

loop_
_atom_site_label
_atom_site_type_symbol
_atom_site_fract_x
_atom_site_fract_y
_atom_site_fract_z
_atom_site_U_iso_or_equiv
_atom_site_thermal_displace_type
_atom_site_occupancy
_atom_site_calc_flag
_atom_site_refinement_flags
_atom_site_disorder_group
P1A P -1.02280(5) -0.32827(3) 0.96167(9) 0.0361(2) Uani 1 d . .
P1 P -0.73840(5) 0.09413(3) 0.95491(9) 0.0404(2) Uani 1 d . .
C2A C -0.9640(2) -0.36992(10) 0.8890(3) 0.0331(8) Uani 1 d . .
C2 C -0.7778(2) 0.06264(11) 1.0812(3) 0.0401(9) Uani 1 d . .
C3A C -0.9237(2) -0.36084(12) 0.7814(3) 0.0416(9) Uani 1 d . .
H3AA H -0.9208(2) -0.33191(12) 0.7539(3) 0.050 Uiso 1 calc R .
C3 C -0.8135(2) 0.08159(13) 1.1820(3) 0.0500(10) Uani 1 d . .
H3A H -0.8202(2) 0.11187(13) 1.1833(3) 0.060 Uiso 1 calc R .
C4A C -0.8878(2) -0.39256(12) 0.7137(3) 0.0439(9) Uani 1 d . .
H4AA H -0.8607(2) -0.38505(12) 0.6418(3) 0.053 Uiso 1 calc R .
C4 C -0.8390(3) 0.05757(15) 1.2787(4) 0.0773(15) Uani 1 d . .
H4A H -0.8634(3) 0.07132(15) 1.3455(4) 0.093 Uiso 1 calc R .
C5A C -0.8914(2) -0.43507(12) 0.7507(3) 0.0436(9) Uani 1 d . .
H5AA H -0.8685(2) -0.45710(12) 0.7034(3) 0.052 Uiso 1 calc R .
C5 C -0.8296(3) 0.0139(2) 1.2800(4) 0.096(2) Uani 1 d . .
H5A H -0.8455(3) -0.0024(2) 1.3491(4) 0.116 Uiso 1 calc R .
C6A C -0.9293(2) -0.44475(11) 0.8590(3) 0.0347(8) Uani 1 d . .
H6AA H -0.9306(2) -0.47367(11) 0.8869(3) 0.042 Uiso 1 calc R .
C6 C -0.7971(3) -0.00658(13) 1.1810(3) 0.0657(13) Uani 1 d . .
H6A H -0.7924(3) -0.03699(13) 1.1807(3) 0.079 Uiso 1 calc R .
C7 C -0.7715(2) 0.01704(11) 1.0828(3) 0.0405(9) Uani 1 d . .
C7A C -0.9652(2) -0.41322(10) 0.9272(3) 0.0327(8) Uani 1 d . .
C8A C -1.0058(2) -0.42628(9) 1.0438(3) 0.0321(8) Uani 1 d . .
C8 C -0.7333(2) -0.00578(10) 0.9764(3) 0.0348(8) Uani 1 d . .
O9A O -1.06609(11) -0.40946(7) 1.0711(2) 0.0388(6) Uani 1 d . .
O9 O -0.67196(13) 0.00557(8) 0.9389(2) 0.0540(7) Uani 1 d . .
N10A N -0.97234(14) -0.45699(8) 1.1099(2) 0.0329(6) Uani 1 d . .
H10A H -0.92824(14) -0.46631(8) 1.0860(2) 0.039 Uiso 1 calc R .
N10 N -0.77193(14) -0.03833(8) 0.9300(2) 0.0368(7) Uani 1 d . .
H10B H -0.81590(14) -0.04440(8) 0.9618(2) 0.044 Uiso 1 calc R .
C11A C -1.0057(2) -0.47571(9) 1.2196(3) 0.0323(8) Uani 1 d . .
H11B H -1.0606(2) -0.46980(9) 1.2179(3) 0.039 Uiso 1 calc R .
C11 C -0.7444(2) -0.06457(10) 0.8281(3) 0.0332(8) Uani 1 d . .
H11C H -0.6894(2) -0.05956(10) 0.8200(3) 0.040 Uiso 1 calc R .
C12A C -0.9732(2) -0.45546(11) 1.3357(3) 0.0432(9) Uani 1 d . .
H12A H -0.9839(2) -0.42425(11) 1.3358(3) 0.052 Uiso 1 calc R .
H12B H -0.9183(2) -0.45925(11) 1.3361(3) 0.052 Uiso 1 calc R .
C12 C -0.7814(2) -0.05177(11) 0.7080(3) 0.0455(9) Uani 1 d . .
H12C H -0.8364(2) -0.05362(11) 0.7171(3) 0.055 Uiso 1 calc R .
H12D H -0.7685(2) -0.02159(11) 0.6885(3) 0.055 Uiso 1 calc R .
C13 C -0.7567(2) -0.08059(11) 0.6029(3) 0.0497(10) Uani 1 d . .
H13A H -0.7026(2) -0.07662(11) 0.5880(3) 0.060 Uiso 1 calc R .
H13B H -0.7838(2) -0.07252(11) 0.5271(3) 0.060 Uiso 1 calc R .
C13A C -1.0063(2) -0.47587(11) 1.4513(3) 0.0543(10) Uani 1 d . .
H13E H -0.9826(2) -0.46308(11) 1.5249(3) 0.065 Uiso 1 calc R .
H13F H -1.0606(2) -0.46982(11) 1.4549(3) 0.065 Uiso 1 calc R .
C14 C -0.7723(2) -0.12756(11) 0.6335(3) 0.0470(10) Uani 1 d . .
H14A H -0.7552(2) -0.14603(11) 0.5651(3) 0.056 Uiso 1 calc R .
H14B H -0.8268(2) -0.13186(11) 0.6436(3) 0.056 Uiso 1 calc R .
C15 C -0.7321(2) -0.14052(10) 0.7518(3) 0.0405(8) Uani 1 d . .
H15A H -0.7433(2) -0.17095(10) 0.7709(3) 0.049 Uiso 1 calc R .
H15B H -0.6775(2) -0.13775(10) 0.7401(3) 0.049 Uiso 1 calc R .
C16 C -0.7568(2) -0.11224(10) 0.8585(3) 0.0334(8) Uani 1 d . .
H16A H -0.8115(2) -0.11684(10) 0.8717(3) 0.040 Uiso 1 calc R .
N17 N -0.71797(14) -0.12323(8) 0.9722(2) 0.0350(7) Uani 1 d . .
H17A H -0.66894(14) -0.12539(8) 0.9708(2) 0.042 Uiso 1 calc R .
C18 C -0.7537(2) -0.13018(10) 1.0784(3) 0.0351(8) Uani 1 d . .
O19 O -0.82197(12) -0.13473(9) 1.0852(2) 0.0515(7) Uani 1 d . .
C20 C -0.7059(2) -0.13317(11) 1.1908(3) 0.0322(8) Uani 1 d . .
C21 C -0.6496(2) -0.10280(11) 1.2089(3) 0.0357(8) Uani 1 d . .
H21A H -0.6419(2) -0.08093(11) 1.1493(3) 0.043 Uiso 1 calc R .
C22 C -0.6049(2) -0.10409(12) 1.3120(3) 0.0421(9) Uani 1 d . .
H22A H -0.5674(2) -0.08290(12) 1.3244(3) 0.051 Uiso 1 calc R .
C23 C -0.6152(2) -0.13655(12) 1.3972(3) 0.0453(9) Uani 1 d . .
H23A H -0.5842(2) -0.13800(12) 1.4679(3) 0.054 Uiso 1 calc R .
C24 C -0.6712(2) -0.16714(11) 1.3794(3) 0.0388(8) Uani 1 d . .
H24A H -0.6765(2) -0.18978(11) 1.4373(3) 0.047 Uiso 1 calc R .
C25 C -0.7193(2) -0.16539(10) 1.2794(3) 0.0316(8) Uani 1 d . .
P26 P -0.79398(5) -0.20541(3) 1.25213(8) 0.0373(2) Uani 1 d . .
C31 C -0.7928(2) 0.07386(10) 0.8241(3) 0.0358(8) Uani 1 d . .
C31A C -0.9829(2) -0.27939(10) 0.8955(3) 0.0375(8) Uani 1 d . .
C32 C -0.8650(2) 0.05704(11) 0.8320(3) 0.0424(9) Uani 1 d . .
H32A H -0.8876(2) 0.05346(11) 0.9103(3) 0.051 Uiso 1 calc R .
C32A C -1.0104(2) -0.26711(11) 0.7797(3) 0.0506(10) Uani 1 d . .
H32B H -1.0471(2) -0.28439(11) 0.7404(3) 0.061 Uiso 1 calc R .
C33 C -0.9041(2) 0.04551(12) 0.7275(3) 0.0518(10) Uani 1 d . .
H33A H -0.9535(2) 0.03453(12) 0.7344(3) 0.062 Uiso 1 calc R .
C33A C -0.9849(2) -0.23014(13) 0.7219(4) 0.0625(12) Uani 1 d . .
H33B H -1.0031(2) -0.22276(13) 0.6427(4) 0.075 Uiso 1 calc R .
C34 C -0.8715(2) 0.04996(13) 0.6130(4) 0.0589(11) Uani 1 d . .
H34A H -0.8984(2) 0.04198(13) 0.5413(4) 0.071 Uiso 1 calc R .
C34A C -0.9335(2) -0.20427(13) 0.7788(4) 0.0645(12) Uani 1 d . .
H34B H -0.9167(2) -0.17885(13) 0.7391(4) 0.077 Uiso 1 calc R .
C35 C -0.7998(3) 0.06596(13) 0.6027(4) 0.0613(12) Uani 1 d . .
H35A H -0.7773(3) 0.06892(13) 0.5242(4) 0.074 Uiso 1 calc R .
C35A C -0.9059(2) -0.21490(13) 0.8938(4) 0.0573(11) Uani 1 d . .
H35B H -0.8708(2) -0.19674(13) 0.9337(4) 0.069 Uiso 1 calc R .
C36 C -0.7609(2) 0.07768(11) 0.7073(3) 0.0505(10) Uani 1 d . .
H36A H -0.7115(2) 0.08855(11) 0.6996(3) 0.061 Uiso 1 calc R .
C36A C -0.9303(2) -0.25269(11) 0.9502(4) 0.0450(9) Uani 1 d . .
H36B H -0.9105(2) -0.26034(11) 1.0281(4) 0.054 Uiso 1 calc R .
C41A C -0.9918(2) -0.32515(10) 1.1229(3) 0.0374(8) Uani 1 d . .
C41 C -0.7831(2) 0.14635(11) 0.9803(3) 0.0393(9) Uani 1 d . .
C42A C -0.9216(2) -0.33672(11) 1.1665(4) 0.0460(9) Uani 1 d . .
H42A H -0.8850(2) -0.34749(11) 1.1113(4) 0.055 Uiso 1 calc R .
C42 C -0.8530(2) 0.15820(12) 0.9378(4) 0.0584(11) Uani 1 d . .
H42B H -0.8820(2) 0.13793(12) 0.8931(4) 0.070 Uiso 1 calc R .
C43A C -0.9045(2) -0.33252(12) 1.2919(4) 0.0551(11) Uani 1 d . .
H43A H -0.8561(2) -0.33995(12) 1.3206(4) 0.066 Uiso 1 calc R .
C43 C -0.8817(2) 0.19872(14) 0.9586(5) 0.0795(14) Uani 1 d . .
H43B H -0.9306(2) 0.20574(14) 0.9310(5) 0.095 Uiso 1 calc R .
C44 C -0.8394(2) 0.22899(14) 1.0195(4) 0.0680(13) Uani 1 d . .
H44A H -0.8582(2) 0.25727(14) 1.0310(4) 0.082 Uiso 1 calc R .
C44A C -0.9570(2) -0.31783(12) 1.3730(4) 0.0582(11) Uani 1 d . .
H44B H -0.9455(2) -0.31550(12) 1.4580(4) 0.070 Uiso 1 calc R .
C45A C -1.0267(2) -0.30648(12) 1.3305(4) 0.0573(11) Uani 1 d . .
H45A H -1.0631(2) -0.29589(12) 1.3862(4) 0.069 Uiso 1 calc R .
C45 C -0.7710(2) 0.21829(13) 1.0631(4) 0.0681(12) Uani 1 d . .
H45B H -0.7425(2) 0.23888(13) 1.1074(4) 0.082 Uiso 1 calc R .
C46A C -1.0440(2) -0.31039(11) 1.2065(3) 0.0455(9) Uani 1 d . .
H46A H -1.0926(2) -0.30278(11) 1.1788(3) 0.055 Uiso 1 calc R .
C46 C -0.7420(2) 0.17738(12) 1.0433(4) 0.0593(11) Uani 1 d . .
H46B H -0.6936(2) 0.17050(12) 1.0732(4) 0.071 Uiso 1 calc R .
C51 C -0.7716(2) -0.24472(11) 1.3738(3) 0.0440(9) Uani 1 d . .
C52 C -0.8020(2) -0.24553(13) 1.4910(4) 0.0539(11) Uani 1 d . .
H52A H -0.8367(2) -0.22400(13) 1.5147(4) 0.065 Uiso 1 calc R .
C53 C -0.7823(2) -0.2772(2) 1.5739(4) 0.0761(14) Uani 1 d . .
H53A H -0.8040(2) -0.2774(2) 1.6535(4) 0.091 Uiso 1 calc R .
C54 C -0.7318(3) -0.3085(2) 1.5425(6) 0.089(2) Uani 1 d . .
H54A H -0.7177(3) -0.3299(2) 1.6005(6) 0.107 Uiso 1 calc R .
C55 C -0.7015(2) -0.30868(14) 1.4253(6) 0.083(2) Uani 1 d . .
H55A H -0.6668(2) -0.33040(14) 1.4024(6) 0.100 Uiso 1 calc R .
C56 C -0.7216(2) -0.27716(13) 1.3412(4) 0.0617(12) Uani 1 d . .
H56A H -0.7011(2) -0.27771(13) 1.2608(4) 0.074 Uiso 1 calc R .
C61 C -0.8769(2) -0.17949(11) 1.3192(3) 0.0353(8) Uani 1 d . .
C62 C -0.9440(2) -0.20217(13) 1.3120(4) 0.0563(11) Uani 1 d . .
H62A H -0.9455(2) -0.22927(13) 1.2719(4) 0.068 Uiso 1 calc R .
C63 C -1.0087(2) -0.1852(2) 1.3635(4) 0.0697(13) Uani 1 d . .
H63A H -1.0539(2) -0.2011(2) 1.3596(4) 0.084 Uiso 1 calc R .
C64 C -1.0081(2) -0.14604(15) 1.4196(4) 0.0641(12) Uani 1 d . .
H64A H -1.0526(2) -0.13489(15) 1.4550(4) 0.077 Uiso 1 calc R .
C65 C -0.9428(2) -0.12268(14) 1.4248(4) 0.0590(11) Uani 1 d . .
H65A H -0.9422(2) -0.09513(14) 1.4624(4) 0.071 Uiso 1 calc R .
C66 C -0.8774(2) -0.13967(13) 1.3745(3) 0.0467(10) Uani 1 d . .
H66A H -0.8324(2) -0.12350(13) 1.3785(3) 0.056 Uiso 1 calc R .
C71 C -0.9876(3) -0.1175(2) 0.0950(5) 0.112(2) Uani 1 d . 1
C71A C -1.0000 0.0000 0.1859(30) 0.207(13) Uiso 0.458(8) d SP 2
C72 C -0.9633(3) -0.0853(2) 0.0125(6) 0.108(2) Uani 1 d . 1
C72A C -1.0000 0.0000 0.3180(17) 0.083(5) Uiso 0.458(8) d SP 2
N73 N -0.9426(2) -0.0576(2) -0.0562(6) 0.149(3) Uani 1 d . 1
N73A N -1.0000 0.0000 0.4195(15) 0.116(6) Uiso 0.458(8) d SP 2

loop_
_atom_type_symbol
_atom_type_description
_atom_type_scat_dispersion_real
_atom_type_scat_dispersion_imag
_atom_type_scat_source
C C 0.0033 0.0016 'International Tables Vol C Tables 4.2.6.8 and 6.1.1.4'
H H 0.0000 0.0000 'International Tables Vol C Tables 4.2.6.8 and 6.1.1.4'
N N 0.0061 0.0033 'International Tables Vol C Tables 4.2.6.8 and 6.1.1.4'
O O 0.0106 0.0060 'International Tables Vol C Tables 4.2.6.8 and 6.1.1.4'
P P 0.1023 0.0942 'International Tables Vol C Tables 4.2.6.8 and 6.1.1.4'

loop_
_geom_angle_atom_site_label_1
_geom_angle_atom_site_label_2
_geom_angle_atom_site_label_3
_geom_angle
_geom_angle_site_symmetry_1
_geom_angle_site_symmetry_3
C31A P1A C41A 102.3(2) . .
C31A P1A C2A 101.11(14) . .
C41A P1A C2A 105.88(15) . .
C2 P1 C41 101.2(2) . .
C2 P1 C31 101.23(15) . .
C41 P1 C31 101.0(2) . .
C3A C2A C7A 116.5(3) . .
C3A C2A P1A 120.6(2) . .
C7A C2A P1A 122.4(2) . .
C3 C2 C7 116.5(3) . .
C3 C2 P1 122.6(3) . .
C7 C2 P1 120.8(3) . .
C4A C3A C2A 122.5(3) . .
C4 C3 C2 121.7(4) . .
C5A C4A C3A 120.3(3) . .
C3 C4 C5 120.6(4) . .
C4A C5A C6A 118.3(3) . .
C4 C5 C6 120.1(4) . .
C7A C6A C5A 121.7(3) . .
C7 C6 C5 120.1(4) . .
C6 C7 C2 121.0(3) . .
C6 C7 C8 119.5(3) . .
C2 C7 C8 119.5(3) . .
C6A C7A C2A 120.7(3) . .
C6A C7A C8A 118.7(3) . .
C2A C7A C8A 120.6(3) . .
O9A C8A N10A 124.3(3) . .
O9A C8A C7A 120.4(3) . .
N10A C8A C7A 115.3(3) . .
O9 C8 N10 124.1(3) . .
O9 C8 C7 121.5(3) . .
N10 C8 C7 114.4(3) . .
C8A N10A C11A 122.9(3) . .
C8 N10 C11 122.7(3) . .
N10A C11A C11A 110.0(2) . 2_345
N10A C11A C12A 111.0(2) . .
C11A C11A C12A 111.0(2) 2_345 .
N10 C11 C12 111.1(3) . .
N10 C11 C16 109.1(2) . .
C12 C11 C16 112.1(3) . .
C11A C12A C13A 111.3(3) . .
C13 C12 C11 111.5(3) . .
C12 C13 C14 110.3(3) . .
C13A C13A C12A 110.7(2) 2_345 .
C13 C14 C15 110.5(3) . .
C16 C15 C14 110.7(3) . .
N17 C16 C15 111.9(3) . .
N17 C16 C11 109.9(2) . .
C15 C16 C11 110.6(3) . .
C18 N17 C16 122.9(2) . .
O19 C18 N17 122.9(3) . .
O19 C18 C20 120.7(3) . .
N17 C18 C20 116.4(3) . .
C21 C20 C25 120.5(3) . .
C21 C20 C18 119.1(3) . .
C25 C20 C18 120.5(3) . .
C22 C21 C20 120.9(3) . .
C21 C22 C23 119.3(3) . .
C22 C23 C24 120.0(3) . .
C25 C24 C23 121.8(3) . .
C24 C25 C20 117.3(3) . .
C24 C25 P26 123.2(3) . .
C20 C25 P26 119.4(2) . .
C61 P26 C51 100.4(2) . .
C61 P26 C25 102.95(15) . .
C51 P26 C25 100.01(15) . .
C32 C31 C36 117.7(3) . .
C32 C31 P1 124.8(3) . .
C36 C31 P1 117.3(3) . .
C36A C31A C32A 117.3(3) . .
C36A C31A P1A 126.4(3) . .
C32A C31A P1A 116.3(3) . .
C33 C32 C31 121.0(3) . .
C33A C32A C31A 121.1(4) . .
C32 C33 C34 120.1(4) . .
C34A C33A C32A 120.2(4) . .
C35 C34 C33 120.1(4) . .
C33A C34A C35A 120.5(4) . .
C34 C35 C36 119.8(4) . .
C34A C35A C36A 119.1(4) . .
C35 C36 C31 121.3(4) . .
C31A C36A C35A 121.8(4) . .
C46A C41A C42A 118.1(3) . .
C46A C41A P1A 116.2(2) . .
C42A C41A P1A 125.7(3) . .
C42 C41 C46 117.2(3) . .
C42 C41 P1 125.5(3) . .
C46 C41 P1 117.3(2) . .
C41A C42A C43A 120.3(4) . .
C43 C42 C41 121.6(4) . .
C44A C43A C42A 120.6(4) . .
C44 C43 C42 120.0(4) . .
C45 C44 C43 119.8(4) . .
C43A C44A C45A 119.4(4) . .
C44A C45A C46A 120.4(4) . .
C44 C45 C46 120.5(4) . .
C41A C46A C45A 121.2(3) . .
C45 C46 C41 120.9(3) . .
C52 C51 C56 118.2(4) . .
C52 C51 P26 125.9(3) . .
C56 C51 P26 115.9(3) . .
C53 C52 C51 120.9(4) . .
C54 C53 C52 120.8(5) . .
C53 C54 C55 119.3(5) . .
C54 C55 C56 120.2(5) . .
C55 C56 C51 120.7(4) . .
C66 C61 C62 118.3(3) . .
C66 C61 P26 124.9(3) . .
C62 C61 P26 116.8(3) . .
C63 C62 C61 120.1(4) . .
C64 C63 C62 120.9(4) . .
C63 C64 C65 119.8(4) . .
C64 C65 C66 119.7(4) . .
C61 C66 C65 121.1(4) . .
N73 C72 C71 179.2(7) . .
N73A C72A C71A 180.000(4) . .

loop_
_geom_bond_atom_site_label_1
_geom_bond_atom_site_label_2
_geom_bond_distance
_geom_bond_site_symmetry_2
P1A C31A 1.828(3) .
P1A C41A 1.843(3) .
P1A C2A 1.847(3) .
P1 C2 1.830(4) .
P1 C41 1.832(3) .
P1 C31 1.837(3) .
C2A C3A 1.405(4) .
C2A C7A 1.411(4) .
C2 C3 1.400(5) .
C2 C7 1.423(4) .
C3A C4A 1.388(5) .
C3 C4 1.370(5) .
C4A C5A 1.384(5) .
C4 C5 1.370(6) .
C5A C6A 1.394(5) .
C5 C6 1.379(5) .
C6A C7A 1.388(4) .
C6 C7 1.376(5) .
C7 C8 1.520(4) .
C7A C8A 1.517(4) .
C8A O9A 1.236(3) .
C8A N10A 1.337(4) .
C8 O9 1.224(4) .
C8 N10 1.326(4) .
N10A C11A 1.457(4) .
N10 C11 1.463(4) .
C11A C11A 1.526(6) 2_345
C11A C12A 1.527(4) .
C11 C12 1.520(4) .
C11 C16 1.536(4) .
C12A C13A 1.529(5) .
C12 C13 1.519(5) .
C13 C14 1.525(5) .
C13A C13A 1.519(7) 2_345
C14 C15 1.529(4) .
C15 C16 1.522(4) .
C16 N17 1.459(4) .
N17 C18 1.339(4) .
C18 O19 1.232(4) .
C18 C20 1.496(4) .
C20 C21 1.396(4) .
C20 C25 1.411(4) .
C21 C22 1.379(4) .
C22 C23 1.384(5) .
C23 C24 1.395(5) .
C24 C25 1.389(4) .
C25 P26 1.851(3) .
P26 C61 1.841(3) .
P26 C51 1.847(4) .
C31 C32 1.397(4) .
C31 C36 1.399(4) .
C31A C36A 1.389(4) .
C31A C32A 1.407(5) .
C32 C33 1.383(5) .
C32A C33A 1.389(5) .
C33 C34 1.384(5) .
C33A C34A 1.370(5) .
C34 C35 1.380(5) .
C34A C35A 1.387(5) .
C35 C36 1.383(5) .
C35A C36A 1.397(5) .
C41A C46A 1.384(4) .
C41A C42A 1.391(4) .
C41 C42 1.385(4) .
C41 C46 1.394(4) .
C42A C43A 1.406(5) .
C42 C43 1.380(5) .
C43A C44A 1.368(5) .
C43 C44 1.378(5) .
C44 C45 1.355(5) .
C44A C45A 1.375(5) .
C45A C46A 1.390(5) .
C45 C46 1.391(5) .
C51 C52 1.387(5) .
C51 C56 1.395(5) .
C52 C53 1.383(5) .
C53 C54 1.372(6) .
C54 C55 1.387(7) .
C55 C56 1.389(6) .
C61 C66 1.378(5) .
C61 C62 1.394(4) .
C62 C63 1.390(5) .
C63 C64 1.363(6) .
C64 C65 1.377(5) .
C65 C66 1.396(5) .
C71 C72 1.414(8) .
C71A C72A 1.44(3) .
C72 N73 1.199(7) .
C72A N73A 1.10(2) .

loop_
_geom_torsion_atom_site_label_1
_geom_torsion_atom_site_label_2
_geom_torsion_atom_site_label_3
_geom_torsion_atom_site_label_4
_geom_torsion
_geom_torsion_site_symmetry_1
_geom_torsion_site_symmetry_4
C31A P1A C2A C3A -19.8(3) . .
C41A P1A C2A C3A -126.2(3) . .
C31A P1A C2A C7A 169.1(3) . .
C41A P1A C2A C7A 62.7(3) . .
C41 P1 C2 C3 -15.7(3) . .
C31 P1 C2 C3 -119.4(3) . .
C41 P1 C2 C7 166.1(3) . .
C31 P1 C2 C7 62.4(3) . .
C7A C2A C3A C4A 1.3(5) . .
P1A C2A C3A C4A -170.3(3) . .
C7 C2 C3 C4 1.9(6) . .
P1 C2 C3 C4 -176.4(3) . .
C2A C3A C4A C5A 0.5(5) . .
C2 C3 C4 C5 0.6(7) . .
C3A C4A C5A C6A -2.3(5) . .
C3 C4 C5 C6 -2.8(9) . .
C4A C5A C6A C7A 2.2(5) . .
C4 C5 C6 C7 2.5(8) . .
C5 C6 C7 C2 0.1(6) . .
C5 C6 C7 C8 177.8(4) . .
C3 C2 C7 C6 -2.2(5) . .
P1 C2 C7 C6 176.1(3) . .
C3 C2 C7 C8 -180.0(3) . .
P1 C2 C7 C8 -1.6(4) . .
C5A C6A C7A C2A -0.4(5) . .
C5A C6A C7A C8A 179.6(3) . .
C3A C2A C7A C6A -1.3(4) . .
P1A C2A C7A C6A 170.1(2) . .
C3A C2A C7A C8A 178.6(3) . .
P1A C2A C7A C8A -10.0(4) . .
C6A C7A C8A O9A -141.2(3) . .
C2A C7A C8A O9A 38.9(4) . .
C6A C7A C8A N10A 37.5(4) . .
C2A C7A C8A N10A -142.5(3) . .
C6 C7 C8 O9 -127.8(4) . .
C2 C7 C8 O9 50.0(5) . .
C6 C7 C8 N10 51.9(4) . .
C2 C7 C8 N10 -130.3(3) . .
O9A C8A N10A C11A 3.2(5) . .
C7A C8A N10A C11A -175.5(3) . .
O9 C8 N10 C11 0.4(5) . .
C7 C8 N10 C11 -179.4(3) . .
C8A N10A C11A C11A 137.6(3) . 2_345
C8A N10A C11A C12A -99.3(3) . .
C8 N10 C11 C12 -101.8(3) . .
C8 N10 C11 C16 134.2(3) . .
N10A C11A C12A C13A -178.3(3) . .
C11A C11A C12A C13A -55.8(4) 2_345 .
N10 C11 C12 C13 -176.6(3) . .
C16 C11 C12 C13 -54.3(4) . .
C11 C12 C13 C14 56.1(4) . .
C11A C12A C13A C13A 56.6(4) . 2_345
C12 C13 C14 C15 -58.2(4) . .
C13 C14 C15 C16 58.5(4) . .
C14 C15 C16 N17 -178.7(3) . .
C14 C15 C16 C11 -55.8(4) . .
N10 C11 C16 N17 -58.6(3) . .
C12 C11 C16 N17 178.0(3) . .
N10 C11 C16 C15 177.3(3) . .
C12 C11 C16 C15 53.9(4) . .
C15 C16 N17 C18 -130.0(3) . .
C11 C16 N17 C18 106.6(3) . .
C16 N17 C18 O19 12.1(5) . .
C16 N17 C18 C20 -169.2(3) . .
O19 C18 C20 C21 -135.7(3) . .
N17 C18 C20 C21 45.6(4) . .
O19 C18 C20 C25 42.2(5) . .
N17 C18 C20 C25 -136.5(3) . .
C25 C20 C21 C22 1.3(5) . .
C18 C20 C21 C22 179.2(3) . .
C20 C21 C22 C23 1.4(5) . .
C21 C22 C23 C24 -1.0(5) . .
C22 C23 C24 C25 -2.1(5) . .
C23 C24 C25 C20 4.6(5) . .
C23 C24 C25 P26 179.8(2) . .
C21 C20 C25 C24 -4.2(4) . .
C18 C20 C25 C24 177.9(3) . .
C21 C20 C25 P26 -179.6(2) . .
C18 C20 C25 P26 2.5(4) . .
C24 C25 P26 C61 95.9(3) . .
C20 C25 P26 C61 -89.1(3) . .
C24 C25 P26 C51 -7.4(3) . .
C20 C25 P26 C51 167.7(3) . .
C2 P1 C31 C32 27.4(3) . .
C41 P1 C31 C32 -76.4(3) . .
C2 P1 C31 C36 -156.1(3) . .
C41 P1 C31 C36 100.1(3) . .
C41A P1A C31A C36A 11.6(3) . .
C2A P1A C31A C36A -97.5(3) . .
C41A P1A C31A C32A -166.0(3) . .
C2A P1A C31A C32A 84.8(3) . .
C36 C31 C32 C33 -1.5(5) . .
P1 C31 C32 C33 175.0(3) . .
C36A C31A C32A C33A 1.1(5) . .
P1A C31A C32A C33A 179.0(3) . .
C31 C32 C33 C34 1.0(6) . .
C31A C32A C33A C34A -1.8(6) . .
C32 C33 C34 C35 -0.1(6) . .
C32A C33A C34A C35A 0.7(6) . .
C33 C34 C35 C36 -0.2(6) . .
C33A C34A C35A C36A 0.9(6) . .
C34 C35 C36 C31 -0.3(6) . .
C32 C31 C36 C35 1.1(5) . .
P1 C31 C36 C35 -175.6(3) . .
C32A C31A C36A C35A 0.5(5) . .
P1A C31A C36A C35A -177.1(3) . .
C34A C35A C36A C31A -1.5(5) . .
C31A P1A C41A C46A 100.0(3) . .
C2A P1A C41A C46A -154.5(3) . .
C31A P1A C41A C42A -80.7(3) . .
C2A P1A C41A C42A 24.8(3) . .
C2 P1 C41 C42 -85.2(3) . .
C31 P1 C41 C42 18.7(4) . .
C2 P1 C41 C46 97.6(3) . .
C31 P1 C41 C46 -158.5(3) . .
C46A C41A C42A C43A -1.2(5) . .
P1A C41A C42A C43A 179.5(3) . .
C46 C41 C42 C43 -1.2(6) . .
P1 C41 C42 C43 -178.4(4) . .
C41A C42A C43A C44A 1.3(6) . .
C41 C42 C43 C44 2.2(7) . .
C42 C43 C44 C45 -2.7(7) . .
C42A C43A C44A C45A -1.1(6) . .
C43A C44A C45A C46A 0.9(6) . .
C43 C44 C45 C46 2.1(7) . .
C42A C41A C46A C45A 1.1(5) . .
P1A C41A C46A C45A -179.6(3) . .
C44A C45A C46A C41A -0.9(6) . .
C44 C45 C46 C41 -1.1(7) . .
C42 C41 C46 C45 0.6(6) . .
P1 C41 C46 C45 178.0(3) . .
C61 P26 C51 C52 -12.0(4) . .
C25 P26 C51 C52 93.3(3) . .
C61 P26 C51 C56 165.4(3) . .
C25 P26 C51 C56 -89.3(3) . .
C56 C51 C52 C53 1.0(5) . .
P26 C51 C52 C53 178.4(3) . .
C51 C52 C53 C54 0.5(6) . .
C52 C53 C54 C55 -1.3(7) . .
C53 C54 C55 C56 0.7(7) . .
C54 C55 C56 C51 0.8(6) . .
C52 C51 C56 C55 -1.7(5) . .
P26 C51 C56 C55 -179.3(3) . .
C51 P26 C61 C66 102.9(3) . .
C25 P26 C61 C66 0.0(3) . .
C51 P26 C61 C62 -77.5(3) . .
C25 P26 C61 C62 179.6(3) . .
C66 C61 C62 C63 -2.1(5) . .
P26 C61 C62 C63 178.3(3) . .
C61 C62 C63 C64 1.2(6) . .
C62 C63 C64 C65 0.5(6) . .
C63 C64 C65 C66 -1.2(6) . .
C62 C61 C66 C65 1.4(5) . .
P26 C61 C66 C65 -179.0(3) . .
C64 C65 C66 C61 0.2(6) . .
